data_1568188
loop_
_publ_author_name
'Prey, Sven E.'
'Herok, Christoph'
'Fantuzzi, Felipe'
'Bolte, Michael'
'Lerner, Hans-Wolfram'
'Engels, Bernd'
'Wagner, Matthias'

_publ_section_title
;
 Multifaceted behavior of a doubly reduced arylborane in B-H-bond
 activation and hydroboration catalysis.
;
_journal_issue 4
_journal_name_full 'Chemical science'
_journal_page_first 849
_journal_page_last 860
_journal_paper_doi 10.1039/d2sc05518j
_journal_volume 14
_journal_year 2023
_chemical_formula_moiety 'C16 H32 Li O8, C14 H15 B2, 0.5(C6 H6)'
_chemical_formula_sum 'C33 H50 B2 Li O8'
_chemical_formula_weight 603.29
_space_group_crystal_system triclinic
_space_group_IT_number 2
_space_group_name_Hall '-P 1'
_space_group_name_H-M_alt 'P -1'
_atom_sites_solution_hydrogens mixed
_atom_sites_solution_primary direct
_audit_creation_method SHELXL-2018/3
_audit_update_record
;
2022-09-15 deposited with the CCDC.	2022-12-23 downloaded from the CCDC.
;
_cell_angle_alpha 75.533(5)
_cell_angle_beta 75.852(5)
_cell_angle_gamma 84.925(5)
_cell_formula_units_Z 2
_cell_length_a 8.5527(5)
_cell_length_b 12.4941(7)
_cell_length_c 16.5866(11)
_cell_measurement_reflns_used 20627
_cell_measurement_temperature 173(2)
_cell_measurement_theta_max 26.16
_cell_measurement_theta_min 3.14
_cell_volume 1663.45(18)
_computing_cell_refinement 'X-Area (Stoe & Cie, 2001)'
_computing_data_collection 'X-Area (Stoe & Cie, 2001)'
_computing_data_reduction 'X-Area (Stoe & Cie, 2001)'
_computing_molecular_graphics 'XP in SHELXTL-Plus (Sheldrick, 2008)'
_computing_structure_refinement 'SHELXL-2018/3 (Sheldrick, 2018)'
_diffrn_ambient_temperature 173(2)
_diffrn_measured_fraction_theta_full 0.997
_diffrn_measured_fraction_theta_max 0.985
_diffrn_measurement_device_type 'STOE IPDS II two-circle-diffractometer'
_diffrn_measurement_method \w
_diffrn_radiation_type MoK\a
_diffrn_radiation_wavelength 0.71073
_diffrn_reflns_av_R_equivalents 0.0341
_diffrn_reflns_av_unetI/netI 0.0340
_diffrn_reflns_Laue_measured_fraction_full 0.997
_diffrn_reflns_Laue_measured_fraction_max 0.985
_diffrn_reflns_limit_h_max 10
_diffrn_reflns_limit_h_min -10
_diffrn_reflns_limit_k_max 15
_diffrn_reflns_limit_k_min -13
_diffrn_reflns_limit_l_max 20
_diffrn_reflns_limit_l_min -20
_diffrn_reflns_number 18475
_diffrn_reflns_point_group_measured_fraction_full 0.997
_diffrn_reflns_point_group_measured_fraction_max 0.985
_diffrn_reflns_theta_full 25.000
_diffrn_reflns_theta_max 25.683
_diffrn_reflns_theta_min 3.225
_diffrn_source 'Genix 3D I\mS microfocus X-ray source'
_exptl_absorpt_coefficient_mu 0.083
_exptl_absorpt_correction_T_max 1.000
_exptl_absorpt_correction_T_min 0.414
_exptl_absorpt_correction_type multi-scan
_exptl_absorpt_process_details 'X-Area (Stoe & Cie, 2001)'
_exptl_crystal_colour colourless
_exptl_crystal_density_diffrn 1.204
_exptl_crystal_description plate
_exptl_crystal_F_000 650
_exptl_crystal_size_max 0.180
_exptl_crystal_size_mid 0.160
_exptl_crystal_size_min 0.040
_refine_diff_density_max 0.246
_refine_diff_density_min -0.179
_refine_diff_density_rms 0.038
_refine_ls_extinction_method none
_refine_ls_goodness_of_fit_ref 1.197
_refine_ls_hydrogen_treatment mixed
_refine_ls_matrix_type full
_refine_ls_number_parameters 503
_refine_ls_number_reflns 6225
_refine_ls_number_restraints 142
_refine_ls_restrained_S_all 1.225
_refine_ls_R_factor_all 0.1030
_refine_ls_R_factor_gt 0.0642
_refine_ls_shift/su_max 0.000
_refine_ls_shift/su_mean 0.000
_refine_ls_structure_factor_coef Fsqd
_refine_ls_weighting_details 'w=1/[\s^2^(Fo^2^)+(0.0264P)^2^+1.1742P] where P=(Fo^2^+2Fc^2^)/3'
_refine_ls_weighting_scheme calc
_refine_ls_wR_factor_gt 0.1187
_refine_ls_wR_factor_ref 0.1379
_reflns_Friedel_coverage 0.000
_reflns_number_gt 4434
_reflns_number_total 6225
_reflns_threshold_expression 'I > 2\s(I)'
_cod_data_source_file d2sc05518j3.cif
_cod_data_source_block wa2944
_cod_depositor_comments 'Adding full bibliography for 1568181--1568189.cif.'
_cod_database_code 1568188
_shelx_shelxl_version_number 2018/3
_shelx_space_group_comment
; 
The symmetry employed for this shelxl refinement is uniquely defined 
by the following loop, which should always be used as a source of 
symmetry information in preference to the above space-group names. 
They are only intended as comments. 
;
_shelx_estimated_absorpt_t_min 0.985
_shelx_estimated_absorpt_t_max 0.997

loop_
_space_group_symop_operation_xyz
'x, y, z'
'-x, -y, -z'

loop_
_atom_site_label
_atom_site_type_symbol
_atom_site_fract_x
_atom_site_fract_y
_atom_site_fract_z
_atom_site_U_iso_or_equiv
_atom_site_adp_type
_atom_site_occupancy
_atom_site_site_symmetry_order
_atom_site_calc_flag
_atom_site_refinement_flags_posn
_atom_site_refinement_flags_adp
_atom_site_refinement_flags_occupancy
_atom_site_disorder_assembly
_atom_site_disorder_group
B1 B 0.6987(3) 0.6880(2) 0.29376(18) 0.0370(6) Uani 1 1 d . . . . .
H1 H 0.752(2) 0.7337(17) 0.3432(13) 0.029(6) Uiso 1 1 d . . . . .
B2 B 0.4883(3) 0.7159(2) 0.16359(18) 0.0366(6) Uani 1 1 d . . . . .
C1 C 0.5085(3) 0.66446(18) 0.32193(15) 0.0347(5) Uani 1 1 d . . . . .
C2 C 0.4124(3) 0.67434(18) 0.26124(15) 0.0328(5) Uani 1 1 d . . . . .
C3 C 0.2480(3) 0.64726(19) 0.29103(16) 0.0397(6) Uani 1 1 d . . . . .
H3 H 0.184562 0.652720 0.250395 0.048 Uiso 1 1 calc R U . . .
C4 C 0.1760(3) 0.6131(2) 0.37705(17) 0.0445(6) Uani 1 1 d . . . . .
H4 H 0.064686 0.596905 0.395326 0.053 Uiso 1 1 calc R U . . .
C5 C 0.2695(3) 0.6031(2) 0.43601(17) 0.0481(7) Uani 1 1 d . . . . .
H5 H 0.222304 0.579146 0.495406 0.058 Uiso 1 1 calc R U . . .
C6 C 0.4309(3) 0.6277(2) 0.40893(16) 0.0434(6) Uani 1 1 d . . . . .
H6 H 0.492503 0.619489 0.450754 0.052 Uiso 1 1 calc R U . . .
C7 C 0.7994(3) 0.5687(2) 0.30565(18) 0.0477(7) Uani 1 1 d . . . . .
H7A H 0.766744 0.526461 0.365115 0.072 Uiso 1 1 calc R U . . .
H7B H 0.775967 0.526720 0.267531 0.072 Uiso 1 1 calc R U . . .
H7C H 0.915262 0.581818 0.291375 0.072 Uiso 1 1 calc R U . . .
C11 C 0.7545(3) 0.75548(17) 0.19571(15) 0.0332(5) Uani 1 1 d . . . . .
C12 C 0.6595(3) 0.76491(18) 0.13493(15) 0.0336(5) Uani 1 1 d . . . . .
C13 C 0.7225(3) 0.8200(2) 0.04910(16) 0.0435(6) Uani 1 1 d . . . . .
H13 H 0.659669 0.825095 0.008253 0.052 Uiso 1 1 calc R U . . .
C14 C 0.8719(3) 0.8667(2) 0.02255(18) 0.0509(7) Uani 1 1 d . . . . .
H14 H 0.910694 0.904151 -0.035503 0.061 Uiso 1 1 calc R U . . .
C15 C 0.9652(3) 0.8582(2) 0.08162(18) 0.0490(7) Uani 1 1 d . . . . .
H15 H 1.068490 0.890054 0.064257 0.059 Uiso 1 1 calc R U . . .
C16 C 0.9072(3) 0.80342(19) 0.16584(17) 0.0408(6) Uani 1 1 d . . . . .
H16 H 0.973233 0.797820 0.205289 0.049 Uiso 1 1 calc R U . . .
C17 C 0.3917(3) 0.7117(3) 0.09449(17) 0.0547(7) Uani 1 1 d . . . . .
H17A H 0.360270 0.787057 0.067684 0.082 Uiso 1 1 calc R U . . .
H17B H 0.294892 0.668325 0.122261 0.082 Uiso 1 1 calc R U . . .
H17C H 0.460151 0.677208 0.050687 0.082 Uiso 1 1 calc R U . . .
Li1 Li 0.3459(5) 0.1574(3) 0.2912(2) 0.0331(8) Uani 1 1 d . . . . .
O21 O 0.4609(2) 0.10358(14) 0.16080(12) 0.0494(5) Uani 1 1 d D . . . .
O22 O 0.1933(2) 0.01808(14) 0.28560(12) 0.0504(5) Uani 1 1 d D . . . .
O23 O 0.3605(2) 0.00515(14) 0.40967(12) 0.0489(5) Uani 1 1 d D . . . .
O24 O 0.6300(2) 0.09336(15) 0.28538(12) 0.0518(5) Uani 1 1 d D . . . .
C21 C 0.3947(4) 0.0044(2) 0.15836(19) 0.0568(8) Uani 1 1 d D . . . .
H21A H 0.447657 -0.060615 0.190109 0.068 Uiso 1 1 calc R U . . .
H21B H 0.411012 -0.001654 0.098467 0.068 Uiso 1 1 calc R U . . .
C22 C 0.2199(4) 0.0093(2) 0.19876(19) 0.0595(8) Uani 1 1 d D . . . .
H22A H 0.168320 0.073836 0.165719 0.071 Uiso 1 1 calc R U . . .
H22B H 0.169158 -0.058243 0.197357 0.071 Uiso 1 1 calc R U . . .
C23 C 0.2013(4) -0.0849(2) 0.3453(2) 0.0588(8) Uani 1 1 d D . . . .
H23A H 0.293343 -0.130956 0.322121 0.071 Uiso 1 1 calc R U . . .
H23B H 0.100869 -0.125507 0.356872 0.071 Uiso 1 1 calc R U . . .
C24 C 0.2227(4) -0.0606(2) 0.42521(18) 0.0551(8) Uani 1 1 d D . . . .
H24A H 0.124939 -0.021018 0.450618 0.066 Uiso 1 1 calc R U . . .
H24B H 0.235266 -0.131075 0.466925 0.066 Uiso 1 1 calc R U . . .
C25 C 0.5088(4) -0.0565(2) 0.4016(2) 0.0604(8) Uani 1 1 d D . . . .
H25A H 0.514408 -0.105208 0.362105 0.073 Uiso 1 1 calc R U . . .
H25B H 0.518924 -0.103024 0.458002 0.073 Uiso 1 1 calc R U . . .
C26 C 0.6399(4) 0.0246(3) 0.36722(19) 0.0604(8) Uani 1 1 d D . . . .
H26A H 0.633522 0.071758 0.407920 0.072 Uiso 1 1 calc R U . . .
H26B H 0.745556 -0.015623 0.362050 0.072 Uiso 1 1 calc R U . . .
C27 C 0.6990(4) 0.0419(3) 0.21693(19) 0.0583(8) Uani 1 1 d D . . . .
H27A H 0.670225 -0.036865 0.233260 0.070 Uiso 1 1 calc R U . . .
H27B H 0.817966 0.045999 0.202793 0.070 Uiso 1 1 calc R U . . .
C28 C 0.6336(3) 0.1020(2) 0.14156(18) 0.0570(8) Uani 1 1 d D . . . .
H28A H 0.671108 0.178927 0.122989 0.068 Uiso 1 1 calc R U . . .
H28B H 0.676290 0.065734 0.093592 0.068 Uiso 1 1 calc R U . . .
O31 O 0.4016(2) 0.25506(14) 0.38266(12) 0.0487(5) Uani 1 1 d D . . . .
O32 O 0.4645(2) 0.31850(14) 0.20615(13) 0.0515(5) Uani 1 1 d D . . . .
O33 O 0.1602(2) 0.25866(14) 0.21661(12) 0.0486(5) Uani 1 1 d D . . . .
O34 O 0.0914(2) 0.19691(14) 0.39327(12) 0.0457(4) Uani 1 1 d D . . . .
C31 C 0.5226(9) 0.3339(6) 0.3327(5) 0.064(2) Uani 0.619(6) 1 d D . P A 1
H31A H 0.627185 0.294481 0.317296 0.076 Uiso 0.619(6) 1 calc R U P A 1
H31B H 0.536357 0.385324 0.367015 0.076 Uiso 0.619(6) 1 calc R U P A 1
C32 C 0.4738(9) 0.3981(5) 0.2526(4) 0.0618(18) Uani 0.619(6) 1 d D . P A 1
H32A H 0.367924 0.436428 0.266889 0.074 Uiso 0.619(6) 1 calc R U P A 1
H32B H 0.554884 0.453794 0.218858 0.074 Uiso 0.619(6) 1 calc R U P A 1
C33 C 0.3802(8) 0.3608(6) 0.1380(4) 0.0596(19) Uani 0.619(6) 1 d D . P A 1
H33A H 0.406752 0.312691 0.097009 0.072 Uiso 0.619(6) 1 calc R U P A 1
H33B H 0.417836 0.435880 0.106815 0.072 Uiso 0.619(6) 1 calc R U P A 1
C34 C 0.1999(7) 0.3658(5) 0.1717(4) 0.0585(16) Uani 0.619(6) 1 d D . P A 1
H34A H 0.169662 0.417606 0.209785 0.070 Uiso 0.619(6) 1 calc R U P A 1
H34B H 0.144355 0.390125 0.124069 0.070 Uiso 0.619(6) 1 calc R U P A 1
C35 C -0.0032(7) 0.2513(6) 0.2723(4) 0.0527(16) Uani 0.619(6) 1 d D . P A 1
H35A H -0.042387 0.175717 0.282633 0.063 Uiso 0.619(6) 1 calc R U P A 1
H35B H -0.076673 0.303612 0.242731 0.063 Uiso 0.619(6) 1 calc R U P A 1
C36 C -0.0088(8) 0.2769(5) 0.3563(4) 0.0496(16) Uani 0.619(6) 1 d D . P A 1
H36A H 0.031102 0.351857 0.347864 0.060 Uiso 0.619(6) 1 calc R U P A 1
H36B H -0.120075 0.272379 0.392219 0.060 Uiso 0.619(6) 1 calc R U P A 1
C37 C 0.1409(6) 0.2205(4) 0.4658(3) 0.0440(12) Uani 0.619(6) 1 d D . P A 1
H37A H 0.178404 0.150932 0.500507 0.053 Uiso 0.619(6) 1 calc R U P A 1
H37B H 0.047094 0.250550 0.502617 0.053 Uiso 0.619(6) 1 calc R U P A 1
C38 C 0.2722(8) 0.3012(5) 0.4357(5) 0.0494(18) Uani 0.619(6) 1 d D . P A 1
H38A H 0.234630 0.372367 0.403174 0.059 Uiso 0.619(6) 1 calc R U P A 1
H38B H 0.306738 0.314628 0.484993 0.059 Uiso 0.619(6) 1 calc R U P A 1
C31' C 0.4588(15) 0.3629(8) 0.3422(7) 0.053(3) Uani 0.381(6) 1 d D . P A 2
H31C H 0.525319 0.386211 0.375610 0.064 Uiso 0.381(6) 1 calc R U P A 2
H31D H 0.367300 0.416553 0.337180 0.064 Uiso 0.381(6) 1 calc R U P A 2
C32' C 0.5565(12) 0.3575(10) 0.2567(7) 0.063(3) Uani 0.381(6) 1 d D . P A 2
H32C H 0.596967 0.431915 0.225581 0.075 Uiso 0.381(6) 1 calc R U P A 2
H32D H 0.651036 0.307085 0.263088 0.075 Uiso 0.381(6) 1 calc R U P A 2
C33' C 0.3702(12) 0.3977(7) 0.1639(8) 0.059(3) Uani 0.381(6) 1 d D . P A 2
H33C H 0.438120 0.445716 0.112942 0.070 Uiso 0.381(6) 1 calc R U P A 2
H33D H 0.310125 0.444435 0.202148 0.070 Uiso 0.381(6) 1 calc R U P A 2
C34' C 0.2562(14) 0.3363(7) 0.1380(5) 0.052(2) Uani 0.381(6) 1 d D . P A 2
H34C H 0.317258 0.293471 0.097020 0.062 Uiso 0.381(6) 1 calc R U P A 2
H34D H 0.182073 0.389257 0.109463 0.062 Uiso 0.381(6) 1 calc R U P A 2
C35' C 0.0249(12) 0.3114(9) 0.2554(6) 0.059(3) Uani 0.381(6) 1 d D . P A 2
H35C H -0.058466 0.324222 0.221501 0.070 Uiso 0.381(6) 1 calc R U P A 2
H35D H 0.051959 0.383173 0.262948 0.070 Uiso 0.381(6) 1 calc R U P A 2
C36' C -0.0310(11) 0.2320(9) 0.3400(7) 0.054(3) Uani 0.381(6) 1 d D . P A 2
H36C H -0.068431 0.164962 0.329591 0.064 Uiso 0.381(6) 1 calc R U P A 2
H36D H -0.125124 0.266195 0.373556 0.064 Uiso 0.381(6) 1 calc R U P A 2
C37' C 0.1104(8) 0.2829(7) 0.4304(6) 0.043(2) Uani 0.381(6) 1 d D . P A 2
H37C H 0.021212 0.285503 0.480796 0.052 Uiso 0.381(6) 1 calc R U P A 2
H37D H 0.114904 0.355372 0.388590 0.052 Uiso 0.381(6) 1 calc R U P A 2
C38' C 0.2679(13) 0.2533(10) 0.4559(7) 0.051(3) Uani 0.381(6) 1 d D . P A 2
H38C H 0.287243 0.306193 0.487757 0.061 Uiso 0.381(6) 1 calc R U P A 2
H38D H 0.262000 0.178539 0.494548 0.061 Uiso 0.381(6) 1 calc R U P A 2
C41 C 1.1412(18) 0.533(3) -0.0559(11) 0.055(5) Uani 0.349(18) 1 d D U P B 1
H41 H 1.239278 0.554680 -0.096322 0.065 Uiso 0.349(18) 1 calc R U P B 1
C42 C 1.076(3) 0.5950(13) 0.0022(15) 0.046(4) Uani 0.349(18) 1 d D U P B 1
H42 H 1.127173 0.658237 0.004453 0.055 Uiso 0.349(18) 1 calc R U P B 1
C43 C 0.932(3) 0.560(2) 0.0569(10) 0.045(4) Uani 0.349(18) 1 d D U P B 1
H43 H 0.881048 0.602126 0.097197 0.054 Uiso 0.349(18) 1 calc R U P B 1
C41' C 1.1332(13) 0.5646(8) -0.0276(10) 0.054(3) Uani 0.651(18) 1 d D U P B 2
H41' H 1.225058 0.609641 -0.045576 0.065 Uiso 0.651(18) 1 calc R U P B 2
C42' C 1.004(2) 0.5861(7) 0.0351(9) 0.049(2) Uani 0.651(18) 1 d D U P B 2
H42' H 1.007548 0.647309 0.058897 0.059 Uiso 0.651(18) 1 calc R U P B 2
C43' C 0.8713(14) 0.5218(11) 0.0639(5) 0.051(2) Uani 0.651(18) 1 d D U P B 2
H43' H 0.784217 0.536698 0.108025 0.062 Uiso 0.651(18) 1 calc R U P B 2

loop_
_atom_site_aniso_label
_atom_site_aniso_U_11
_atom_site_aniso_U_22
_atom_site_aniso_U_33
_atom_site_aniso_U_23
_atom_site_aniso_U_13
_atom_site_aniso_U_12
B1 0.0434(16) 0.0342(14) 0.0399(16) -0.0127(12) -0.0167(13) -0.0039(12)
B2 0.0441(16) 0.0289(13) 0.0411(16) -0.0127(12) -0.0167(13) 0.0076(12)
C1 0.0433(14) 0.0284(12) 0.0367(13) -0.0133(10) -0.0133(11) 0.0035(10)
C2 0.0352(13) 0.0271(11) 0.0412(14) -0.0129(10) -0.0144(11) 0.0030(10)
C3 0.0423(14) 0.0357(13) 0.0465(15) -0.0164(11) -0.0157(12) 0.0044(11)
C4 0.0391(14) 0.0399(14) 0.0538(17) -0.0147(12) -0.0055(13) -0.0013(11)
C5 0.0549(17) 0.0475(16) 0.0385(15) -0.0134(12) -0.0011(13) -0.0015(13)
C6 0.0502(16) 0.0448(15) 0.0391(14) -0.0127(12) -0.0158(12) 0.0015(12)
C7 0.0375(14) 0.0453(15) 0.0571(17) 0.0026(13) -0.0195(13) -0.0031(12)
C11 0.0395(13) 0.0208(11) 0.0432(14) -0.0116(10) -0.0143(11) 0.0050(10)
C12 0.0416(14) 0.0256(11) 0.0349(13) -0.0091(10) -0.0114(11) 0.0046(10)
C13 0.0536(16) 0.0365(14) 0.0422(15) -0.0090(12) -0.0164(13) 0.0044(12)
C14 0.0600(18) 0.0403(15) 0.0444(16) -0.0032(12) -0.0034(14) -0.0037(13)
C15 0.0473(16) 0.0352(14) 0.0593(18) -0.0078(13) -0.0036(14) -0.0068(12)
C16 0.0433(15) 0.0301(12) 0.0534(16) -0.0137(12) -0.0164(12) 0.0008(11)
C17 0.0536(17) 0.073(2) 0.0425(16) -0.0125(14) -0.0188(13) -0.0091(15)
Li1 0.037(2) 0.0262(18) 0.036(2) -0.0072(16) -0.0088(17) -0.0018(16)
O21 0.0569(12) 0.0368(10) 0.0544(11) -0.0136(8) -0.0120(9) 0.0051(8)
O22 0.0645(12) 0.0356(10) 0.0534(12) -0.0135(9) -0.0146(10) -0.0028(9)
O23 0.0548(11) 0.0372(10) 0.0527(11) -0.0097(8) -0.0125(9) 0.0055(9)
O24 0.0589(12) 0.0460(11) 0.0493(11) -0.0152(9) -0.0098(9) 0.0082(9)
C21 0.082(2) 0.0462(16) 0.0505(17) -0.0234(14) -0.0201(16) 0.0022(15)
C22 0.079(2) 0.0515(17) 0.065(2) -0.0277(15) -0.0345(17) -0.0008(15)
C23 0.066(2) 0.0323(14) 0.073(2) -0.0091(14) -0.0080(16) -0.0109(13)
C24 0.0617(19) 0.0372(14) 0.0545(18) -0.0025(13) 0.0023(14) -0.0068(13)
C25 0.065(2) 0.0496(17) 0.0564(18) 0.0018(14) -0.0155(15) 0.0149(15)
C26 0.0575(19) 0.065(2) 0.0593(19) -0.0060(16) -0.0278(15) 0.0078(15)
C27 0.0510(17) 0.0583(18) 0.0630(19) -0.0225(15) -0.0059(15) 0.0155(14)
C28 0.0580(19) 0.0559(18) 0.0464(17) -0.0124(14) 0.0056(14) 0.0068(14)
O31 0.0377(10) 0.0425(10) 0.0664(13) -0.0195(9) -0.0060(9) -0.0012(8)
O32 0.0494(11) 0.0384(10) 0.0671(13) -0.0177(9) -0.0096(10) 0.0009(8)
O33 0.0447(11) 0.0431(10) 0.0565(12) -0.0082(9) -0.0152(9) 0.0073(8)
O34 0.0446(10) 0.0393(10) 0.0565(11) -0.0132(9) -0.0167(9) 0.0014(8)
C31 0.051(5) 0.058(5) 0.090(5) -0.032(4) -0.012(4) -0.014(3)
C32 0.057(4) 0.041(3) 0.084(4) -0.027(3) 0.010(3) -0.022(3)
C33 0.068(4) 0.041(4) 0.052(4) 0.000(3) 0.007(3) 0.005(3)
C34 0.066(4) 0.046(3) 0.051(4) 0.007(3) -0.015(3) 0.009(3)
C35 0.035(3) 0.058(4) 0.068(4) -0.012(4) -0.022(3) 0.005(3)
C36 0.039(3) 0.041(3) 0.060(4) -0.003(3) -0.007(2) 0.013(3)
C37 0.047(3) 0.042(3) 0.040(3) -0.010(2) -0.005(2) 0.002(2)
C38 0.049(3) 0.047(4) 0.059(4) -0.026(3) -0.015(3) 0.008(3)
C31' 0.063(8) 0.037(5) 0.067(7) -0.014(5) -0.024(6) -0.012(5)
C32' 0.050(6) 0.060(7) 0.084(8) -0.034(6) 0.000(6) -0.022(5)
C33' 0.062(6) 0.032(5) 0.064(8) 0.003(4) 0.000(5) 0.012(4)
C34' 0.075(8) 0.042(5) 0.037(5) -0.005(4) -0.020(5) 0.011(5)
C35' 0.044(6) 0.068(7) 0.072(7) -0.028(6) -0.027(5) 0.031(5)
C36' 0.038(5) 0.051(6) 0.065(7) -0.004(6) -0.010(5) 0.002(5)
C37' 0.042(4) 0.041(5) 0.048(5) -0.018(4) -0.003(3) 0.002(3)
C38' 0.069(7) 0.052(7) 0.037(5) -0.016(5) -0.023(5) 0.016(6)
C41 0.049(6) 0.063(10) 0.049(7) -0.009(7) -0.012(5) 0.003(7)
C42 0.050(8) 0.036(5) 0.050(8) -0.006(5) -0.013(6) -0.006(6)
C43 0.046(9) 0.047(8) 0.037(6) -0.016(6) -0.001(6) 0.013(6)
C41' 0.057(4) 0.034(4) 0.071(6) -0.006(4) -0.021(4) 0.001(3)
C42' 0.060(6) 0.037(3) 0.056(6) -0.018(4) -0.017(5) 0.005(4)
C43' 0.051(4) 0.049(5) 0.043(3) -0.008(4) 0.002(3) 0.005(4)

loop_
_atom_type_symbol
_atom_type_description
_atom_type_scat_dispersion_real
_atom_type_scat_dispersion_imag
_atom_type_scat_source
C C 0.0033 0.0016 'International Tables Vol C Tables 4.2.6.8 and 6.1.1.4'
H H 0.0000 0.0000 'International Tables Vol C Tables 4.2.6.8 and 6.1.1.4'
B B 0.0013 0.0007 'International Tables Vol C Tables 4.2.6.8 and 6.1.1.4'
Li Li -0.0003 0.0001 'International Tables Vol C Tables 4.2.6.8 and 6.1.1.4'
O O 0.0106 0.0060 'International Tables Vol C Tables 4.2.6.8 and 6.1.1.4'

loop_
_geom_angle_atom_site_label_1
_geom_angle_atom_site_label_2
_geom_angle_atom_site_label_3
_geom_angle
_geom_angle_site_symmetry_1
_geom_angle_site_symmetry_3
_geom_angle_publ_flag
C11 B1 C1 112.7(2) . . ?
C11 B1 C7 108.4(2) . . ?
C1 B1 C7 108.6(2) . . ?
C11 B1 H1 110.3(9) . . ?
C1 B1 H1 115.3(9) . . ?
C7 B1 H1 100.7(10) . . ?
C12 B2 C2 119.0(2) . . ?
C12 B2 C17 120.1(2) . . ?
C2 B2 C17 120.9(2) . . ?
C6 C1 C2 116.8(2) . . ?
C6 C1 B1 120.8(2) . . ?
C2 C1 B1 122.4(2) . . ?
C3 C2 C1 118.9(2) . . ?
C3 C2 B2 121.0(2) . . ?
C1 C2 B2 120.1(2) . . ?
C4 C3 C2 122.5(2) . . ?
C4 C3 H3 118.8 . . ?
C2 C3 H3 118.8 . . ?
C3 C4 C5 118.7(2) . . ?
C3 C4 H4 120.7 . . ?
C5 C4 H4 120.7 . . ?
C6 C5 C4 120.3(2) . . ?
C6 C5 H5 119.9 . . ?
C4 C5 H5 119.9 . . ?
C5 C6 C1 122.9(2) . . ?
C5 C6 H6 118.6 . . ?
C1 C6 H6 118.6 . . ?
B1 C7 H7A 109.5 . . ?
B1 C7 H7B 109.5 . . ?
H7A C7 H7B 109.5 . . ?
B1 C7 H7C 109.5 . . ?
H7A C7 H7C 109.5 . . ?
H7B C7 H7C 109.5 . . ?
C16 C11 C12 117.1(2) . . ?
C16 C11 B1 120.0(2) . . ?
C12 C11 B1 122.9(2) . . ?
C13 C12 C11 118.9(2) . . ?
C13 C12 B2 121.1(2) . . ?
C11 C12 B2 119.9(2) . . ?
C14 C13 C12 122.2(3) . . ?
C14 C13 H13 118.9 . . ?
C12 C13 H13 118.9 . . ?
C13 C14 C15 119.2(3) . . ?
C13 C14 H14 120.4 . . ?
C15 C14 H14 120.4 . . ?
C16 C15 C14 119.8(2) . . ?
C16 C15 H15 120.1 . . ?
C14 C15 H15 120.1 . . ?
C15 C16 C11 122.8(2) . . ?
C15 C16 H16 118.6 . . ?
C11 C16 H16 118.6 . . ?
B2 C17 H17A 109.5 . . ?
B2 C17 H17B 109.5 . . ?
H17A C17 H17B 109.5 . . ?
B2 C17 H17C 109.5 . . ?
H17A C17 H17C 109.5 . . ?
H17B C17 H17C 109.5 . . ?
O22 Li1 O32 140.54(19) . . ?
O22 Li1 O31 143.33(19) . . ?
O32 Li1 O31 73.32(12) . . ?
O22 Li1 O33 79.02(14) . . ?
O32 Li1 O33 71.82(13) . . ?
O31 Li1 O33 109.77(16) . . ?
O22 Li1 O21 72.57(13) . . ?
O32 Li1 O21 78.60(13) . . ?
O31 Li1 O21 141.98(18) . . ?
O33 Li1 O21 84.49(14) . . ?
O22 Li1 O23 71.67(12) . . ?
O32 Li1 O23 145.19(19) . . ?
O31 Li1 O23 81.66(14) . . ?
O33 Li1 O23 141.02(18) . . ?
O21 Li1 O23 109.69(15) . . ?
O22 Li1 O24 110.72(16) . . ?
O32 Li1 O24 82.72(13) . . ?
O31 Li1 O24 81.81(13) . . ?
O33 Li1 O24 146.77(18) . . ?
O21 Li1 O24 69.51(12) . . ?
O23 Li1 O24 69.88(12) . . ?
O22 Li1 O34 81.36(13) . . ?
O32 Li1 O34 111.33(16) . . ?
O31 Li1 O34 69.78(12) . . ?
O33 Li1 O34 69.45(12) . . ?
O21 Li1 O34 146.19(18) . . ?
O23 Li1 O34 81.04(13) . . ?
O24 Li1 O34 141.90(18) . . ?
C21 O21 C28 114.1(2) . . ?
C21 O21 Li1 111.81(18) . . ?
C28 O21 Li1 111.92(18) . . ?
C23 O22 C22 114.0(2) . . ?
C23 O22 Li1 116.89(19) . . ?
C22 O22 Li1 109.30(18) . . ?
C25 O23 C24 113.6(2) . . ?
C25 O23 Li1 114.92(18) . . ?
C24 O23 Li1 107.51(18) . . ?
C27 O24 C26 112.9(2) . . ?
C27 O24 Li1 114.00(18) . . ?
C26 O24 Li1 108.51(18) . . ?
O21 C21 C22 107.1(2) . . ?
O21 C21 H21A 110.3 . . ?
C22 C21 H21A 110.3 . . ?
O21 C21 H21B 110.3 . . ?
C22 C21 H21B 110.3 . . ?
H21A C21 H21B 108.6 . . ?
O22 C22 C21 111.3(2) . . ?
O22 C22 H22A 109.4 . . ?
C21 C22 H22A 109.4 . . ?
O22 C22 H22B 109.4 . . ?
C21 C22 H22B 109.4 . . ?
H22A C22 H22B 108.0 . . ?
O22 C23 C24 107.4(2) . . ?
O22 C23 H23A 110.2 . . ?
C24 C23 H23A 110.2 . . ?
O22 C23 H23B 110.2 . . ?
C24 C23 H23B 110.2 . . ?
H23A C23 H23B 108.5 . . ?
O23 C24 C23 111.8(2) . . ?
O23 C24 H24A 109.3 . . ?
C23 C24 H24A 109.3 . . ?
O23 C24 H24B 109.3 . . ?
C23 C24 H24B 109.3 . . ?
H24A C24 H24B 107.9 . . ?
O23 C25 C26 107.0(2) . . ?
O23 C25 H25A 110.3 . . ?
C26 C25 H25A 110.3 . . ?
O23 C25 H25B 110.3 . . ?
C26 C25 H25B 110.3 . . ?
H25A C25 H25B 108.6 . . ?
O24 C26 C25 112.1(2) . . ?
O24 C26 H26A 109.2 . . ?
C25 C26 H26A 109.2 . . ?
O24 C26 H26B 109.2 . . ?
C25 C26 H26B 109.2 . . ?
H26A C26 H26B 107.9 . . ?
O24 C27 C28 107.6(2) . . ?
O24 C27 H27A 110.2 . . ?
C28 C27 H27A 110.2 . . ?
O24 C27 H27B 110.2 . . ?
C28 C27 H27B 110.2 . . ?
H27A C27 H27B 108.5 . . ?
O21 C28 C27 112.0(2) . . ?
O21 C28 H28A 109.2 . . ?
C27 C28 H28A 109.2 . . ?
O21 C28 H28B 109.2 . . ?
C27 C28 H28B 109.2 . . ?
H28A C28 H28B 107.9 . . ?
C38 O31 C31 113.3(4) . . ?
C31' O31 C38' 112.8(6) . . ?
C38 O31 Li1 119.0(3) . . ?
C31' O31 Li1 114.7(5) . . ?
C31 O31 Li1 107.3(4) . . ?
C38' O31 Li1 111.4(5) . . ?
C32 O32 C33 112.8(4) . . ?
C33' O32 C32' 115.8(6) . . ?
C33' O32 Li1 118.3(5) . . ?
C32 O32 Li1 113.4(3) . . ?
C33 O32 Li1 108.5(3) . . ?
C32' O32 Li1 106.6(5) . . ?
C34 O33 C35 113.0(4) . . ?
C35' O33 C34' 111.4(6) . . ?
C35' O33 Li1 122.9(4) . . ?
C34 O33 Li1 116.8(3) . . ?
C35 O33 Li1 110.4(3) . . ?
C34' O33 Li1 107.0(4) . . ?
C36 O34 C37 114.8(3) . . ?
C37' O34 C36' 109.4(5) . . ?
C36 O34 Li1 114.0(3) . . ?
C37' O34 Li1 111.5(3) . . ?
C37 O34 Li1 106.2(2) . . ?
C36' O34 Li1 105.2(5) . . ?
O31 C31 C32 110.2(5) . . ?
O31 C31 H31A 109.6 . . ?
C32 C31 H31A 109.6 . . ?
O31 C31 H31B 109.6 . . ?
C32 C31 H31B 109.6 . . ?
H31A C31 H31B 108.1 . . ?
O32 C32 C31 105.5(5) . . ?
O32 C32 H32A 110.6 . . ?
C31 C32 H32A 110.6 . . ?
O32 C32 H32B 110.6 . . ?
C31 C32 H32B 110.6 . . ?
H32A C32 H32B 108.8 . . ?
O32 C33 C34 112.0(5) . . ?
O32 C33 H33A 109.2 . . ?
C34 C33 H33A 109.2 . . ?
O32 C33 H33B 109.2 . . ?
C34 C33 H33B 109.2 . . ?
H33A C33 H33B 107.9 . . ?
O33 C34 C33 104.9(5) . . ?
O33 C34 H34A 110.8 . . ?
C33 C34 H34A 110.8 . . ?
O33 C34 H34B 110.8 . . ?
C33 C34 H34B 110.8 . . ?
H34A C34 H34B 108.9 . . ?
O33 C35 C36 112.5(5) . . ?
O33 C35 H35A 109.1 . . ?
C36 C35 H35A 109.1 . . ?
O33 C35 H35B 109.1 . . ?
C36 C35 H35B 109.1 . . ?
H35A C35 H35B 107.8 . . ?
O34 C36 C35 104.2(5) . . ?
O34 C36 H36A 110.9 . . ?
C35 C36 H36A 110.9 . . ?
O34 C36 H36B 110.9 . . ?
C35 C36 H36B 110.9 . . ?
H36A C36 H36B 108.9 . . ?
O34 C37 C38 111.1(5) . . ?
O34 C37 H37A 109.4 . . ?
C38 C37 H37A 109.4 . . ?
O34 C37 H37B 109.4 . . ?
C38 C37 H37B 109.4 . . ?
H37A C37 H37B 108.0 . . ?
O31 C38 C37 107.1(5) . . ?
O31 C38 H38A 110.3 . . ?
C37 C38 H38A 110.3 . . ?
O31 C38 H38B 110.3 . . ?
C37 C38 H38B 110.3 . . ?
H38A C38 H38B 108.5 . . ?
O31 C31' C32' 106.5(8) . . ?
O31 C31' H31C 110.4 . . ?
C32' C31' H31C 110.4 . . ?
O31 C31' H31D 110.4 . . ?
C32' C31' H31D 110.4 . . ?
H31C C31' H31D 108.6 . . ?
O32 C32' C31' 112.3(8) . . ?
O32 C32' H32C 109.1 . . ?
C31' C32' H32C 109.1 . . ?
O32 C32' H32D 109.1 . . ?
C31' C32' H32D 109.1 . . ?
H32C C32' H32D 107.9 . . ?
O32 C33' C34' 106.3(7) . . ?
O32 C33' H33C 110.5 . . ?
C34' C33' H33C 110.5 . . ?
O32 C33' H33D 110.5 . . ?
C34' C33' H33D 110.5 . . ?
H33C C33' H33D 108.7 . . ?
C33' C34' O33 109.5(7) . . ?
C33' C34' H34C 109.8 . . ?
O33 C34' H34C 109.8 . . ?
C33' C34' H34D 109.8 . . ?
O33 C34' H34D 109.8 . . ?
H34C C34' H34D 108.2 . . ?
O33 C35' C36' 103.3(8) . . ?
O33 C35' H35C 111.1 . . ?
C36' C35' H35C 111.1 . . ?
O33 C35' H35D 111.1 . . ?
C36' C35' H35D 111.1 . . ?
H35C C35' H35D 109.1 . . ?
C35' C36' O34 116.0(7) . . ?
C35' C36' H36C 108.3 . . ?
O34 C36' H36C 108.3 . . ?
C35' C36' H36D 108.3 . . ?
O34 C36' H36D 108.3 . . ?
H36C C36' H36D 107.4 . . ?
O34 C37' C38' 103.2(7) . . ?
O34 C37' H37C 111.1 . . ?
C38' C37' H37C 111.1 . . ?
O34 C37' H37D 111.1 . . ?
C38' C37' H37D 111.1 . . ?
H37C C37' H37D 109.1 . . ?
O31 C38' C37' 112.1(7) . . ?
O31 C38' H38C 109.2 . . ?
C37' C38' H38C 109.2 . . ?
O31 C38' H38D 109.2 . . ?
C37' C38' H38D 109.2 . . ?
H38C C38' H38D 107.9 . . ?
C42 C41 C43 121.5(12) . 2_765 ?
C42 C41 H41 119.3 . . ?
C43 C41 H41 119.3 2_765 . ?
C41 C42 C43 115.9(13) . . ?
C41 C42 H42 122.0 . . ?
C43 C42 H42 122.0 . . ?
C42 C43 C41 122.6(13) . 2_765 ?
C42 C43 H43 118.7 . . ?
C41 C43 H43 118.7 2_765 . ?
C43' C41' C42' 119.8(7) 2_765 . ?
C43' C41' H41' 120.1 2_765 . ?
C42' C41' H41' 120.1 . . ?
C43' C42' C41' 121.8(6) . . ?
C43' C42' H42' 119.1 . . ?
C41' C42' H42' 119.1 . . ?
C42' C43' C41' 118.4(7) . 2_765 ?
C42' C43' H43' 120.8 . . ?
C41' C43' H43' 120.8 2_765 . ?

loop_
_geom_bond_atom_site_label_1
_geom_bond_atom_site_label_2
_geom_bond_distance
_geom_bond_site_symmetry_2
_geom_bond_publ_flag
B1 C11 1.609(4) . ?
B1 C1 1.611(4) . ?
B1 C7 1.647(4) . ?
B1 H1 1.29(2) . ?
B2 C12 1.555(4) . ?
B2 C2 1.562(4) . ?
B2 C17 1.581(4) . ?
C1 C6 1.410(3) . ?
C1 C2 1.424(3) . ?
C2 C3 1.413(3) . ?
C3 C4 1.382(4) . ?
C3 H3 0.9500 . ?
C4 C5 1.383(4) . ?
C4 H4 0.9500 . ?
C5 C6 1.381(4) . ?
C5 H5 0.9500 . ?
C6 H6 0.9500 . ?
C7 H7A 0.9800 . ?
C7 H7B 0.9800 . ?
C7 H7C 0.9800 . ?
C11 C16 1.409(3) . ?
C11 C12 1.419(3) . ?
C12 C13 1.411(3) . ?
C13 C14 1.377(4) . ?
C13 H13 0.9500 . ?
C14 C15 1.386(4) . ?
C14 H14 0.9500 . ?
C15 C16 1.382(4) . ?
C15 H15 0.9500 . ?
C16 H16 0.9500 . ?
C17 H17A 0.9800 . ?
C17 H17B 0.9800 . ?
C17 H17C 0.9800 . ?
Li1 O22 2.299(4) . ?
Li1 O32 2.305(4) . ?
Li1 O31 2.323(4) . ?
Li1 O33 2.340(4) . ?
Li1 O21 2.381(4) . ?
Li1 O23 2.389(4) . ?
Li1 O24 2.477(4) . ?
Li1 O34 2.505(4) . ?
O21 C21 1.420(3) . ?
O21 C28 1.433(3) . ?
O22 C23 1.422(3) . ?
O22 C22 1.433(3) . ?
O23 C25 1.420(3) . ?
O23 C24 1.431(3) . ?
O24 C27 1.421(3) . ?
O24 C26 1.431(3) . ?
C21 C22 1.484(4) . ?
C21 H21A 0.9900 . ?
C21 H21B 0.9900 . ?
C22 H22A 0.9900 . ?
C22 H22B 0.9900 . ?
C23 C24 1.488(4) . ?
C23 H23A 0.9900 . ?
C23 H23B 0.9900 . ?
C24 H24A 0.9900 . ?
C24 H24B 0.9900 . ?
C25 C26 1.487(4) . ?
C25 H25A 0.9900 . ?
C25 H25B 0.9900 . ?
C26 H26A 0.9900 . ?
C26 H26B 0.9900 . ?
C27 C28 1.496(4) . ?
C27 H27A 0.9900 . ?
C27 H27B 0.9900 . ?
C28 H28A 0.9900 . ?
C28 H28B 0.9900 . ?
O31 C38 1.412(7) . ?
O31 C31' 1.418(10) . ?
O31 C31 1.443(7) . ?
O31 C38' 1.447(10) . ?
O32 C33' 1.382(9) . ?
O32 C32 1.420(5) . ?
O32 C33 1.452(7) . ?
O32 C32' 1.467(9) . ?
O33 C35' 1.378(8) . ?
O33 C34 1.386(5) . ?
O33 C35 1.471(6) . ?
O33 C34' 1.517(9) . ?
O34 C36 1.382(5) . ?
O34 C37' 1.404(7) . ?
O34 C37 1.470(5) . ?
O34 C36' 1.498(9) . ?
C31 C32 1.504(9) . ?
C31 H31A 0.9900 . ?
C31 H31B 0.9900 . ?
C32 H32A 0.9900 . ?
C32 H32B 0.9900 . ?
C33 C34 1.508(8) . ?
C33 H33A 0.9900 . ?
C33 H33B 0.9900 . ?
C34 H34A 0.9900 . ?
C34 H34B 0.9900 . ?
C35 C36 1.494(8) . ?
C35 H35A 0.9900 . ?
C35 H35B 0.9900 . ?
C36 H36A 0.9900 . ?
C36 H36B 0.9900 . ?
C37 C38 1.484(7) . ?
C37 H37A 0.9900 . ?
C37 H37B 0.9900 . ?
C38 H38A 0.9900 . ?
C38 H38B 0.9900 . ?
C31' C32' 1.474(11) . ?
C31' H31C 0.9900 . ?
C31' H31D 0.9900 . ?
C32' H32C 0.9900 . ?
C32' H32D 0.9900 . ?
C33' C34' 1.491(11) . ?
C33' H33C 0.9900 . ?
C33' H33D 0.9900 . ?
C34' H34C 0.9900 . ?
C34' H34D 0.9900 . ?
C35' C36' 1.498(11) . ?
C35' H35C 0.9900 . ?
C35' H35D 0.9900 . ?
C36' H36C 0.9900 . ?
C36' H36D 0.9900 . ?
C37' C38' 1.498(11) . ?
C37' H37C 0.9900 . ?
C37' H37D 0.9900 . ?
C38' H38C 0.9900 . ?
C38' H38D 0.9900 . ?
C41 C42 1.369(12) . ?
C41 C43 1.376(10) 2_765 ?
C41 H41 0.9500 . ?
C42 C43 1.369(11) . ?
C42 H42 0.9500 . ?
C43 H43 0.9500 . ?
C41' C43' 1.368(7) 2_765 ?
C41' C42' 1.377(8) . ?
C41' H41' 0.9500 . ?
C42' C43' 1.368(8) . ?
C42' H42' 0.9500 . ?
C43' H43' 0.9500 . ?

loop_
_geom_torsion_atom_site_label_1
_geom_torsion_atom_site_label_2
_geom_torsion_atom_site_label_3
_geom_torsion_atom_site_label_4
_geom_torsion
_geom_torsion_site_symmetry_1
_geom_torsion_site_symmetry_2
_geom_torsion_site_symmetry_3
_geom_torsion_site_symmetry_4
_geom_torsion_publ_flag
C11 B1 C1 C6 -166.5(2) . . . . ?
C7 B1 C1 C6 73.4(3) . . . . ?
C11 B1 C1 C2 16.5(3) . . . . ?
C7 B1 C1 C2 -103.6(3) . . . . ?
C6 C1 C2 C3 0.0(3) . . . . ?
B1 C1 C2 C3 177.1(2) . . . . ?
C6 C1 C2 B2 179.2(2) . . . . ?
B1 C1 C2 B2 -3.7(3) . . . . ?
C12 B2 C2 C3 168.9(2) . . . . ?
C17 B2 C2 C3 -9.4(3) . . . . ?
C12 B2 C2 C1 -10.3(3) . . . . ?
C17 B2 C2 C1 171.3(2) . . . . ?
C1 C2 C3 C4 1.0(3) . . . . ?
B2 C2 C3 C4 -178.2(2) . . . . ?
C2 C3 C4 C5 -1.3(4) . . . . ?
C3 C4 C5 C6 0.5(4) . . . . ?
C4 C5 C6 C1 0.5(4) . . . . ?
C2 C1 C6 C5 -0.8(4) . . . . ?
B1 C1 C6 C5 -177.9(2) . . . . ?
C1 B1 C11 C16 166.4(2) . . . . ?
C7 B1 C11 C16 -73.4(3) . . . . ?
C1 B1 C11 C12 -17.0(3) . . . . ?
C7 B1 C11 C12 103.2(2) . . . . ?
C16 C11 C12 C13 0.5(3) . . . . ?
B1 C11 C12 C13 -176.2(2) . . . . ?
C16 C11 C12 B2 -178.9(2) . . . . ?
B1 C11 C12 B2 4.4(3) . . . . ?
C2 B2 C12 C13 -169.4(2) . . . . ?
C17 B2 C12 C13 8.9(3) . . . . ?
C2 B2 C12 C11 9.9(3) . . . . ?
C17 B2 C12 C11 -171.7(2) . . . . ?
C11 C12 C13 C14 -1.1(4) . . . . ?
B2 C12 C13 C14 178.2(2) . . . . ?
C12 C13 C14 C15 0.9(4) . . . . ?
C13 C14 C15 C16 0.0(4) . . . . ?
C14 C15 C16 C11 -0.6(4) . . . . ?
C12 C11 C16 C15 0.3(3) . . . . ?
B1 C11 C16 C15 177.1(2) . . . . ?
C28 O21 C21 C22 167.0(2) . . . . ?
Li1 O21 C21 C22 38.8(3) . . . . ?
C23 O22 C22 C21 -83.3(3) . . . . ?
Li1 O22 C22 C21 49.6(3) . . . . ?
O21 C21 C22 O22 -60.0(3) . . . . ?
C22 O22 C23 C24 162.7(2) . . . . ?
Li1 O22 C23 C24 33.6(3) . . . . ?
C25 O23 C24 C23 -79.4(3) . . . . ?
Li1 O23 C24 C23 48.9(3) . . . . ?
O22 C23 C24 O23 -55.6(3) . . . . ?
C24 O23 C25 C26 167.8(2) . . . . ?
Li1 O23 C25 C26 43.5(3) . . . . ?
C27 O24 C26 C25 -82.0(3) . . . . ?
Li1 O24 C26 C25 45.4(3) . . . . ?
O23 C25 C26 O24 -60.2(3) . . . . ?
C26 O24 C27 C28 161.1(2) . . . . ?
Li1 O24 C27 C28 36.6(3) . . . . ?
C21 O21 C28 C27 -80.2(3) . . . . ?
Li1 O21 C28 C27 48.0(3) . . . . ?
O24 C27 C28 O21 -56.5(3) . . . . ?
C38 O31 C31 C32 -83.6(8) . . . . ?
Li1 O31 C31 C32 49.9(7) . . . . ?
C33 O32 C32 C31 165.4(5) . . . . ?
Li1 O32 C32 C31 41.6(6) . . . . ?
O31 C31 C32 O32 -61.9(8) . . . . ?
C32 O32 C33 C34 -76.8(7) . . . . ?
Li1 O32 C33 C34 49.6(6) . . . . ?
C35 O33 C34 C33 165.5(5) . . . . ?
Li1 O33 C34 C33 35.8(7) . . . . ?
O32 C33 C34 O33 -56.7(8) . . . . ?
C34 O33 C35 C36 -82.9(7) . . . . ?
Li1 O33 C35 C36 50.1(6) . . . . ?
C37 O34 C36 C35 164.5(4) . . . . ?
Li1 O34 C36 C35 41.6(6) . . . . ?
O33 C35 C36 O34 -61.3(7) . . . . ?
C36 O34 C37 C38 -78.7(6) . . . . ?
Li1 O34 C37 C38 48.3(5) . . . . ?
C31 O31 C38 C37 166.2(6) . . . . ?
Li1 O31 C38 C37 38.6(7) . . . . ?
O34 C37 C38 O31 -58.3(7) . . . . ?
C38' O31 C31' C32' -163.1(9) . . . . ?
Li1 O31 C31' C32' -34.1(11) . . . . ?
C33' O32 C32' C31' 83.0(12) . . . . ?
Li1 O32 C32' C31' -51.0(10) . . . . ?
O31 C31' C32' O32 57.5(13) . . . . ?
C32' O32 C33' C34' -164.7(8) . . . . ?
Li1 O32 C33' C34' -36.3(11) . . . . ?
O32 C33' C34' O33 57.0(12) . . . . ?
C35' O33 C34' C33' 86.6(10) . . . . ?
Li1 O33 C34' C33' -50.3(9) . . . . ?
C34' O33 C35' C36' -167.5(8) . . . . ?
Li1 O33 C35' C36' -38.7(11) . . . . ?
O33 C35' C36' O34 54.7(13) . . . . ?
C37' O34 C36' C35' 75.7(11) . . . . ?
Li1 O34 C36' C35' -44.1(10) . . . . ?
C36' O34 C37' C38' -162.0(7) . . . . ?
Li1 O34 C37' C38' -46.1(8) . . . . ?
C31' O31 C38' C37' 81.9(12) . . . . ?
Li1 O31 C38' C37' -48.8(10) . . . . ?
O34 C37' C38' O31 64.0(11) . . . . ?
C43 C41 C42 C43 -2(3) 2_765 . . . ?
C41 C42 C43 C41 2(3) . . . 2_765 ?
C43' C41' C42' C43' 1.4(14) 2_765 . . . ?
C41' C42' C43' C41' -1.4(14) . . . 2_765 ?
